data_2008425
loop_
_publ_author_name
'Ng, Seik Weng'

_publ_section_title
;
 Coordination complexes of triphenyltin coumarin-3-carboxylate with
 <i>O</i>-donor ligands: (coumarin-3-carboxylato)triphenyltin--<i>L</i>
 (<i>L</i> = ethanol, diphenylcyclopropenone and quinoline
 <i>N</i>-oxide) and
 bis[(coumarin-3-carboxylato)triphenyltin]--<i>L</i> (<i>L</i> =
 triphenylphosphine oxide and triphenylarsine oxide)
;
_journal_issue 4
_journal_name_full 'Acta Crystallographica Section C'
_journal_page_first 523
_journal_page_last 531
_journal_paper_doi 10.1107/S0108270198014991
_journal_volume 55
_journal_year 1999
_chemical_formula_moiety '[Sn2(C6H5)6(C10H5O4)2(C18H15AsO)]'
_chemical_formula_sum 'C74 H55 As O9 Sn2'
_chemical_formula_weight 1400.48
_chemical_name_systematic
;
 Bis[(coumarin-3-carboxylato)triphenyltin]^.^triphenylarsine oxide
;
_space_group_IT_number 2
_symmetry_cell_setting triclinic
_symmetry_space_group_name_Hall '-P 1'
_symmetry_space_group_name_H-M 'P -1'
_audit_creation_method SHELXL-97
_cell_angle_alpha 79.501(9)
_cell_angle_beta 81.793(7)
_cell_angle_gamma 80.523(6)
_cell_formula_units_Z 2
_cell_length_a 9.5242(4)
_cell_length_b 16.219(2)
_cell_length_c 20.807(2)
_cell_measurement_reflns_used 25
_cell_measurement_temperature 298(2)
_cell_measurement_theta_max 13.0
_cell_measurement_theta_min 12.0
_cell_volume 3096.0(5)
_computing_cell_refinement 'CELDIM in CAD-4 VAX/PC'
_computing_data_collection 'CAD-4 VAX/PC (Enraf-Nonius, 1988)'
_computing_data_reduction 'XCAD-4 (Harms, 1997)'
_computing_molecular_graphics 'ORTEPII (Johnson, 1976)'
_computing_publication_material SHELXL97
_computing_structure_refinement 'SHELXL97 (Sheldrick, 1997)'
_computing_structure_solution 'SHELXS86 (Sheldrick, 1990)'
_diffrn_ambient_temperature 298(2)
_diffrn_measured_fraction_theta_full 0.999
_diffrn_measured_fraction_theta_max 0.999
_diffrn_measurement_device_type 'Enraf-Nonius CAD-4'
_diffrn_measurement_method \w-\q
_diffrn_radiation_monochromator graphite
_diffrn_radiation_source 'fine-focus sealed tube'
_diffrn_radiation_type MoK\a
_diffrn_radiation_wavelength 0.71073
_diffrn_reflns_av_R_equivalents 0.0000
_diffrn_reflns_av_sigmaI/netI 0.0417
_diffrn_reflns_limit_h_max 11
_diffrn_reflns_limit_h_min 0
_diffrn_reflns_limit_k_max 19
_diffrn_reflns_limit_k_min -18
_diffrn_reflns_limit_l_max 24
_diffrn_reflns_limit_l_min -24
_diffrn_reflns_number 10851
_diffrn_reflns_theta_full 24.96
_diffrn_reflns_theta_max 24.96
_diffrn_reflns_theta_min 1.00
_diffrn_standards_decay_% 0
_diffrn_standards_interval_time 60
_diffrn_standards_number 3
_exptl_absorpt_coefficient_mu 1.396
_exptl_absorpt_correction_T_max 0.572
_exptl_absorpt_correction_T_min 0.545
_exptl_absorpt_correction_type '\y scan (North et al., 1968)'
_exptl_crystal_colour Colorless
_exptl_crystal_density_diffrn 1.502
_exptl_crystal_density_method 'not measured'
_exptl_crystal_description Block
_exptl_crystal_F_000 1408
_exptl_crystal_size_max 0.40
_exptl_crystal_size_mid 0.40
_exptl_crystal_size_min 0.40
_refine_diff_density_max 0.424
_refine_diff_density_min -0.357
_refine_ls_extinction_method none
_refine_ls_goodness_of_fit_ref 1.085
_refine_ls_hydrogen_treatment 'H atoms riding; U(H) = 1.5U~eq~(C)'
_refine_ls_matrix_type full
_refine_ls_number_parameters 667
_refine_ls_number_reflns 10851
_refine_ls_number_restraints 0
_refine_ls_restrained_S_all 1.085
_refine_ls_R_factor_all 0.058
_refine_ls_R_factor_gt 0.041
_refine_ls_shift/su_max 0.001
_refine_ls_shift/su_mean 0.000
_refine_ls_structure_factor_coef Fsqd
_refine_ls_weighting_details 'w = 1/[\s^2^(Fo^2^)+(0.0327P)^2^+3.7829P] where P = (Fo^2^+2Fc^2^)/3'
_refine_ls_weighting_scheme calc
_refine_ls_wR_factor_ref 0.093
_reflns_number_gt 8629
_reflns_number_total 10851
_reflns_threshold_expression I>2\s(I)
_cod_data_source_file sk1234.cif
_cod_data_source_block V
_cod_depositor_comments
;
The following automatic conversions were performed:
'_symmetry_cell_setting' value 'Triclinic' changed to 'triclinic'
according to '/home/saulius/struct/CIF-dictionaries/cif_core.dic'
dictionary named 'cif_core.dic' version 2.4.1 from 2010-06-29.

Automatic conversion script
Id: cif_fix_enum 1527 2010-12-29 10:47:43Z saulius 

The following automatic conversions were performed:

'_refine_ls_weighting_scheme' value 'calc w =
1/[\s^2^(Fo^2^)+(0.0327P)^2^+3.7829P] where P = (Fo^2^+2Fc^2^)/3' was
changed to 'calc'. New tag '_refine_ls_weighting_details' was
created. The value of the new tag was set to 'w =
1/[\s^2^(Fo^2^)+(0.0327P)^2^+3.7829P] where P = (Fo^2^+2Fc^2^)/3'.

Automatic conversion script
Id: cif_fix_values 3143 2015-03-26 13:38:13Z robertas 
;
_cod_database_code 2008425

loop_
_symmetry_equiv_pos_as_xyz
'x, y, z'
'-x, -y, -z'

loop_
_atom_site_label
_atom_site_fract_x
_atom_site_fract_y
_atom_site_fract_z
_atom_site_U_iso_or_equiv
_atom_site_adp_type
_atom_site_calc_flag
_atom_site_refinement_flags
_atom_site_occupancy
_atom_site_disorder_assembly
_atom_site_disorder_group
_atom_site_type_symbol
Sn1a 1.00633(4) 0.39677(2) 0.30050(2) 0.03880(10) Uani d . 1 . . Sn
O1a 1.0965(4) 0.2720(2) 0.3390(2) 0.0530(10) Uani d . 1 . . O
O2a 1.1126(6) 0.2924(3) 0.4392(2) 0.094(2) Uani d . 1 . . O
O3a 1.3194(3) 0.0337(2) 0.4667(2) 0.0460(10) Uani d . 1 . . O
O4a 1.3752(4) 0.1605(2) 0.4617(2) 0.0600(10) Uani d . 1 . . O
C1a 0.8100(3) 0.3930(2) 0.3639(2) 0.0390(10) Uani d G 1 . . C
C2a 0.7458(4) 0.3198(2) 0.3792(2) 0.0540(10) Uani d G 1 . . C
C3a 0.6120(4) 0.3206(2) 0.4161(2) 0.069(2) Uani d G 1 . . C
C4a 0.5424(3) 0.3947(3) 0.4377(2) 0.078(2) Uani d G 1 . . C
C5a 0.6066(4) 0.4679(2) 0.4224(2) 0.070(2) Uani d G 1 . . C
C6a 0.7404(4) 0.4671(2) 0.3855(2) 0.0510(10) Uani d G 1 . . C
C7a 1.0257(4) 0.3571(2) 0.20680(10) 0.0430(10) Uani d G 1 . . C
C8a 0.9746(5) 0.2829(2) 0.20290(10) 0.068(2) Uani d G 1 . . C
C9a 0.9785(5) 0.2581(2) 0.1421(2) 0.095(3) Uani d G 1 . . C
C10a 1.0335(5) 0.3074(3) 0.08520(10) 0.085(2) Uani d G 1 . . C
C11a 1.0845(5) 0.3816(2) 0.08910(10) 0.085(2) Uani d G 1 . . C
C12a 1.0806(4) 0.4065(2) 0.1499(2) 0.066(2) Uani d G 1 . . C
C13a 1.1394(4) 0.4778(2) 0.3237(2) 0.0500(10) Uani d G 1 . . C
C14a 1.2279(4) 0.5223(2) 0.2755(2) 0.070(2) Uani d G 1 . . C
C15a 1.3083(4) 0.5774(2) 0.2926(2) 0.097(3) Uani d G 1 . . C
C16a 1.3002(5) 0.5881(2) 0.3578(3) 0.108(3) Uani d G 1 . . C
C17a 1.2118(5) 0.5436(3) 0.4060(2) 0.094(2) Uani d G 1 . . C
C18a 1.1314(4) 0.4885(2) 0.3890(2) 0.067(2) Uani d G 1 . . C
C19a 1.1261(6) 0.2477(3) 0.3972(3) 0.0500(10) Uani d . 1 . . C
C20a 1.1658(5) 0.1530(3) 0.4143(2) 0.0390(10) Uani d . 1 . . C
C21a 1.0847(5) 0.0998(3) 0.4020(2) 0.0480(10) Uani d . 1 . . C
C22a 1.1132(5) 0.0102(3) 0.4226(2) 0.0410(10) Uani d . 1 . . C
C23a 1.0273(6) -0.0469(4) 0.4128(3) 0.0560(10) Uani d . 1 . . C
C24a 1.0620(7) -0.1316(4) 0.4345(3) 0.063(2) Uani d . 1 . . C
C25a 1.1835(7) -0.1610(3) 0.4655(3) 0.067(2) Uani d . 1 . . C
C26a 1.2705(6) -0.1064(3) 0.4761(3) 0.0550(10) Uani d . 1 . . C
C27a 1.2325(5) -0.0210(3) 0.4546(2) 0.0410(10) Uani d . 1 . . C
C28a 1.2915(5) 0.1203(3) 0.4487(2) 0.0420(10) Uani d . 1 . . C
Sn1b 0.86022(3) 0.73152(2) 0.18669(2) 0.03610(10) Uani d . 1 . . Sn
As1b 0.95085(5) 0.94919(3) 0.20175(2) 0.03440(10) Uani d . 1 . . As
O1b 0.7614(4) 0.6260(2) 0.1721(2) 0.0500(10) Uani d . 1 . . O
O2b 0.8785(4) 0.5282(2) 0.2417(2) 0.0440(10) Uani d . 1 . . O
O3b 0.6386(5) 0.4309(3) 0.0941(2) 0.0820(10) Uani d . 1 . . O
O4b 0.7740(5) 0.5316(3) 0.0667(2) 0.092(2) Uani d . 1 . . O
O5b 0.9469(4) 0.8489(2) 0.1983(2) 0.0500(10) Uani d . 1 . . O
C1b 0.8039(3) 0.7116(2) 0.29060(10) 0.0370(10) Uani d G 1 . . C
C2b 0.9093(3) 0.6955(2) 0.3329(2) 0.0490(10) Uani d G 1 . . C
C3b 0.8708(4) 0.6907(2) 0.40030(10) 0.059(2) Uani d G 1 . . C
C4b 0.7270(4) 0.7022(2) 0.42540(10) 0.065(2) Uani d G 1 . . C
C5b 0.6216(3) 0.7183(2) 0.3831(2) 0.065(2) Uani d G 1 . . C
C6b 0.6601(3) 0.7230(2) 0.3157(2) 0.0530(10) Uani d G 1 . . C
C7b 1.0654(3) 0.6879(2) 0.1383(2) 0.0430(10) Uani d G 1 . . C
C8b 1.1895(4) 0.7138(2) 0.1508(2) 0.062(2) Uani d G 1 . . C
C9b 1.3214(3) 0.6846(3) 0.1186(2) 0.081(2) Uani d G 1 . . C
C10b 1.3291(4) 0.6295(3) 0.0738(2) 0.086(2) Uani d G 1 . . C
C11b 1.2050(5) 0.6036(2) 0.0613(2) 0.082(2) Uani d G 1 . . C
C12b 1.0731(4) 0.6328(2) 0.0936(2) 0.0560(10) Uani d G 1 . . C
C13b 0.7043(3) 0.8057(2) 0.12710(10) 0.0410(10) Uani d G 1 . . C
C14b 0.6842(4) 0.7785(2) 0.0699(2) 0.0580(10) Uani d G 1 . . C
C15b 0.5821(4) 0.8245(3) 0.0307(2) 0.077(2) Uani d G 1 . . C
C16b 0.5002(4) 0.8977(2) 0.0487(2) 0.083(2) Uani d G 1 . . C
C17b 0.5203(4) 0.9249(2) 0.1059(2) 0.081(2) Uani d G 1 . . C
C18b 0.6223(4) 0.8789(2) 0.1451(2) 0.0590(10) Uani d G 1 . . C
C19b 0.7928(5) 0.5505(3) 0.2007(2) 0.0390(10) Uani d . 1 . . C
C20b 0.7110(5) 0.4885(3) 0.1813(2) 0.0390(10) Uani d . 1 . . C
C21b 0.6332(5) 0.4388(3) 0.2256(2) 0.0460(10) Uani d . 1 . . C
C22b 0.5550(5) 0.3808(3) 0.2066(2) 0.0470(10) Uani d . 1 . . C
C23b 0.4708(6) 0.3277(3) 0.2502(3) 0.062(2) Uani d . 1 . . C
C24b 0.3997(7) 0.2734(4) 0.2277(3) 0.076(2) Uani d . 1 . . C
C25b 0.4112(8) 0.2710(5) 0.1617(4) 0.096(2) Uani d . 1 . . C
C26b 0.4912(9) 0.3237(5) 0.1171(4) 0.103(3) Uani d . 1 . . C
C27b 0.5616(6) 0.3783(4) 0.1408(3) 0.063(2) Uani d . 1 . . C
C28b 0.7128(7) 0.4879(4) 0.1116(3) 0.063(2) Uani d . 1 . . C
C29b 0.8084(3) 0.9882(2) 0.26760(10) 0.0400(10) Uani d G 1 . . C
C30b 0.7705(4) 1.0741(2) 0.2702(2) 0.0570(10) Uani d G 1 . . C
C31b 0.6821(4) 1.1004(2) 0.3241(2) 0.071(2) Uani d G 1 . . C
C32b 0.6315(3) 1.0408(3) 0.3752(2) 0.065(2) Uani d G 1 . . C
C33b 0.6693(3) 0.9549(2) 0.37260(10) 0.0570(10) Uani d G 1 . . C
C34b 0.7577(3) 0.9286(2) 0.3187(2) 0.0440(10) Uani d G 1 . . C
C35b 1.1266(3) 0.9586(2) 0.2300(2) 0.0460(10) Uani d G 1 . . C
C36b 1.1736(5) 1.0368(2) 0.2228(2) 0.077(2) Uani d G 1 . . C
C37b 1.2980(5) 1.0432(3) 0.2481(2) 0.117(3) Uani d G 1 . . C
C38b 1.3755(4) 0.9714(4) 0.2806(2) 0.131(4) Uani d G 1 . . C
C39b 1.3285(4) 0.8932(4) 0.2879(2) 0.109(3) Uani d G 1 . . C
C40b 1.2040(5) 0.8867(2) 0.2625(2) 0.071(2) Uani d G 1 . . C
C41b 0.9357(4) 1.0245(2) 0.12120(10) 0.0490(10) Uani d G 1 . . C
C42b 1.0589(4) 1.0347(2) 0.0777(2) 0.069(2) Uani d G 1 . . C
C43b 1.0514(6) 1.0910(3) 0.0189(2) 0.104(3) Uani d G 1 . . C
C44b 0.9206(7) 1.1372(2) 0.0037(2) 0.123(4) Uani d G 1 . . C
C45b 0.7973(5) 1.1270(2) 0.0472(2) 0.105(3) Uani d G 1 . . C
C46b 0.8048(4) 1.0706(2) 0.1060(2) 0.067(2) Uani d G 1 . . C
H2a 0.7924 0.2703 0.3648 0.081 Uiso calc R 1 . . H
H3a 0.5691 0.2716 0.4264 0.104 Uiso calc R 1 . . H
H4a 0.4529 0.3952 0.4623 0.117 Uiso calc R 1 . . H
H5a 0.5601 0.5174 0.4368 0.106 Uiso calc R 1 . . H
H6a 0.7834 0.5161 0.3752 0.076 Uiso calc R 1 . . H
H8a 0.9378 0.2499 0.2409 0.102 Uiso calc R 1 . . H
H9a 0.9443 0.2084 0.1395 0.143 Uiso calc R 1 . . H
H10a 1.0361 0.2908 0.0445 0.127 Uiso calc R 1 . . H
H11a 1.1213 0.4147 0.0510 0.128 Uiso calc R 1 . . H
H12a 1.1148 0.4562 0.1525 0.099 Uiso calc R 1 . . H
H14a 1.2333 0.5152 0.2318 0.105 Uiso calc R 1 . . H
H15a 1.3675 0.6072 0.2603 0.146 Uiso calc R 1 . . H
H16a 1.3540 0.6250 0.3693 0.161 Uiso calc R 1 . . H
H17a 1.2064 0.5508 0.4497 0.140 Uiso calc R 1 . . H
H18a 1.0722 0.4587 0.4212 0.101 Uiso calc R 1 . . H
H21a 1.0062 0.1217 0.3791 0.071 Uiso calc R 1 . . H
H23a 0.9459 -0.0273 0.3914 0.084 Uiso calc R 1 . . H
H24a 1.0036 -0.1694 0.4284 0.094 Uiso calc R 1 . . H
H25a 1.2069 -0.2188 0.4795 0.100 Uiso calc R 1 . . H
H26a 1.3523 -0.1263 0.4971 0.083 Uiso calc R 1 . . H
H2b 1.0055 0.6878 0.3160 0.074 Uiso calc R 1 . . H
H3b 0.9413 0.6799 0.4286 0.088 Uiso calc R 1 . . H
H4b 0.7012 0.6990 0.4706 0.097 Uiso calc R 1 . . H
H5b 0.5253 0.7259 0.4000 0.097 Uiso calc R 1 . . H
H6b 0.5896 0.7338 0.2874 0.080 Uiso calc R 1 . . H
H8b 1.1843 0.7506 0.1808 0.093 Uiso calc R 1 . . H
H9b 1.4044 0.7019 0.1269 0.121 Uiso calc R 1 . . H
H10b 1.4174 0.6099 0.0522 0.130 Uiso calc R 1 . . H
H11b 1.2102 0.5667 0.0314 0.123 Uiso calc R 1 . . H
H12b 0.9901 0.6155 0.0852 0.085 Uiso calc R 1 . . H
H14b 0.7390 0.7295 0.0579 0.087 Uiso calc R 1 . . H
H15b 0.5687 0.8063 -0.0076 0.116 Uiso calc R 1 . . H
H16b 0.4320 0.9285 0.0225 0.124 Uiso calc R 1 . . H
H17b 0.4655 0.9739 0.1179 0.122 Uiso calc R 1 . . H
H18b 0.6358 0.8971 0.1834 0.088 Uiso calc R 1 . . H
H21b 0.6297 0.4420 0.2700 0.069 Uiso calc R 1 . . H
H23b 0.4625 0.3291 0.2951 0.092 Uiso calc R 1 . . H
H24b 0.3439 0.2383 0.2573 0.114 Uiso calc R 1 . . H
H25b 0.3645 0.2334 0.1469 0.144 Uiso calc R 1 . . H
H26b 0.4979 0.3227 0.0722 0.155 Uiso calc R 1 . . H
H30b 0.8044 1.1140 0.2360 0.086 Uiso calc R 1 . . H
H31b 0.6568 1.1579 0.3259 0.106 Uiso calc R 1 . . H
H32b 0.5723 1.0584 0.4112 0.097 Uiso calc R 1 . . H
H33b 0.6354 0.9150 0.4068 0.086 Uiso calc R 1 . . H
H34b 0.7830 0.8711 0.3169 0.067 Uiso calc R 1 . . H
H36b 1.1218 1.0849 0.2010 0.116 Uiso calc R 1 . . H
H37b 1.3295 1.0956 0.2433 0.176 Uiso calc R 1 . . H
H38b 1.4587 0.9757 0.2976 0.197 Uiso calc R 1 . . H
H39b 1.3803 0.8451 0.3096 0.163 Uiso calc R 1 . . H
H40b 1.1726 0.8344 0.2674 0.107 Uiso calc R 1 . . H
H42b 1.1464 1.0038 0.0879 0.104 Uiso calc R 1 . . H
H43b 1.1339 1.0978 -0.0102 0.156 Uiso calc R 1 . . H
H44b 0.9155 1.1749 -0.0356 0.184 Uiso calc R 1 . . H
H45b 0.7098 1.1579 0.0370 0.158 Uiso calc R 1 . . H
H46b 0.7224 1.0638 0.1351 0.100 Uiso calc R 1 . . H

loop_
_atom_site_aniso_label
_atom_site_aniso_U_11
_atom_site_aniso_U_22
_atom_site_aniso_U_33
_atom_site_aniso_U_12
_atom_site_aniso_U_13
_atom_site_aniso_U_23
Sn1a 0.0470(2) 0.0333(2) 0.0368(2) -0.00810(10) -0.0063(2) -0.00460(10)
O1a 0.071(2) 0.039(2) 0.043(2) 0.003(2) -0.012(2) 0.000(2)
O2a 0.167(5) 0.053(3) 0.065(3) 0.014(3) -0.046(3) -0.016(2)
O3a 0.042(2) 0.039(2) 0.059(2) -0.004(2) -0.020(2) -0.003(2)
O4a 0.054(2) 0.050(2) 0.084(3) -0.015(2) -0.018(2) -0.015(2)
C1a 0.043(3) 0.042(3) 0.033(2) -0.010(2) -0.007(2) -0.003(2)
C2a 0.058(3) 0.041(3) 0.060(3) -0.012(3) -0.008(3) 0.004(2)
C3a 0.067(4) 0.062(4) 0.074(4) -0.024(3) -0.006(3) 0.015(3)
C4a 0.059(4) 0.088(5) 0.070(4) -0.008(4) 0.019(3) 0.005(4)
C5a 0.068(4) 0.072(4) 0.063(4) -0.006(3) 0.014(3) -0.009(3)
C6a 0.056(3) 0.049(3) 0.048(3) -0.013(3) 0.001(3) -0.010(2)
C7a 0.055(3) 0.034(3) 0.039(3) -0.002(2) -0.011(2) -0.002(2)
C8a 0.119(5) 0.050(3) 0.042(3) -0.033(3) -0.008(3) -0.008(3)
C9a 0.182(8) 0.056(4) 0.060(4) -0.042(5) -0.015(5) -0.016(3)
C10a 0.148(7) 0.063(4) 0.045(3) -0.014(4) -0.014(4) -0.012(3)
C11a 0.126(6) 0.080(5) 0.044(4) -0.023(4) 0.008(4) -0.001(3)
C12a 0.095(5) 0.056(3) 0.047(3) -0.025(3) 0.005(3) -0.004(3)
C13a 0.044(3) 0.038(3) 0.069(4) -0.003(2) -0.021(3) -0.005(3)
C14a 0.057(4) 0.053(3) 0.100(5) -0.016(3) -0.019(3) 0.001(3)
C15a 0.082(5) 0.073(5) 0.139(7) -0.034(4) -0.040(5) 0.016(5)
C16a 0.090(6) 0.073(5) 0.178(9) -0.029(4) -0.082(6) 0.001(5)
C17a 0.098(6) 0.085(5) 0.118(6) -0.017(4) -0.060(5) -0.029(5)
C18a 0.069(4) 0.060(4) 0.079(4) -0.011(3) -0.030(3) -0.012(3)
C19a 0.066(4) 0.041(3) 0.043(3) -0.002(2) -0.016(3) -0.006(2)
C20a 0.045(3) 0.039(3) 0.034(2) -0.004(2) -0.006(2) -0.005(2)
C21a 0.047(3) 0.050(3) 0.043(3) 0.003(2) -0.015(2) -0.003(2)
C22a 0.045(3) 0.040(3) 0.039(3) -0.004(2) -0.009(2) -0.007(2)
C23a 0.057(3) 0.066(4) 0.050(3) -0.015(3) -0.015(3) -0.012(3)
C24a 0.082(4) 0.054(4) 0.062(4) -0.030(3) -0.016(3) -0.010(3)
C25a 0.102(5) 0.038(3) 0.061(4) -0.014(3) -0.015(3) -0.002(3)
C26a 0.069(4) 0.039(3) 0.056(3) -0.001(3) -0.022(3) 0.000(2)
C27a 0.045(3) 0.040(3) 0.039(3) -0.007(2) -0.008(2) -0.007(2)
C28a 0.046(3) 0.036(3) 0.044(3) -0.006(2) -0.005(2) -0.006(2)
Sn1b 0.0466(2) 0.0292(2) 0.0323(2) -0.00670(10) -0.00630(10) -0.00190(10)
As1b 0.0397(3) 0.0307(2) 0.0350(3) -0.0099(2) -0.0072(2) -0.0044(2)
O1b 0.075(2) 0.031(2) 0.049(2) -0.015(2) -0.023(2) 0.002(2)
O2b 0.061(2) 0.032(2) 0.040(2) -0.007(2) -0.014(2) -0.0040(10)
O3b 0.114(4) 0.103(3) 0.048(2) -0.069(3) 0.009(2) -0.029(2)
O4b 0.137(4) 0.111(4) 0.044(2) -0.083(3) 0.015(2) -0.017(2)
O5b 0.060(2) 0.032(2) 0.059(2) -0.016(2) -0.005(2) -0.008(2)
C1b 0.052(3) 0.025(2) 0.033(2) -0.008(2) -0.005(2) -0.004(2)
C2b 0.062(3) 0.044(3) 0.044(3) -0.015(2) -0.011(3) -0.002(2)
C3b 0.091(5) 0.048(3) 0.042(3) -0.025(3) -0.014(3) -0.003(2)
C4b 0.106(5) 0.051(3) 0.040(3) -0.032(3) 0.005(3) -0.008(3)
C5b 0.066(4) 0.065(4) 0.063(4) -0.024(3) 0.017(3) -0.015(3)
C6b 0.054(3) 0.055(3) 0.050(3) -0.015(3) 0.000(3) -0.008(3)
C7b 0.057(3) 0.031(2) 0.036(3) -0.002(2) -0.001(2) 0.001(2)
C8b 0.056(4) 0.062(4) 0.065(4) -0.008(3) 0.003(3) -0.009(3)
C9b 0.064(4) 0.091(5) 0.078(5) -0.014(4) 0.010(3) 0.000(4)
C10b 0.086(5) 0.078(5) 0.075(5) 0.002(4) 0.035(4) -0.005(4)
C11b 0.116(6) 0.058(4) 0.062(4) -0.008(4) 0.027(4) -0.017(3)
C12b 0.082(4) 0.043(3) 0.041(3) -0.011(3) 0.011(3) -0.012(2)
C13b 0.045(3) 0.033(2) 0.045(3) -0.015(2) -0.006(2) 0.003(2)
C14b 0.071(4) 0.057(3) 0.048(3) -0.012(3) -0.019(3) -0.002(3)
C15b 0.094(5) 0.079(5) 0.067(4) -0.023(4) -0.048(4) 0.007(3)
C16b 0.082(5) 0.066(4) 0.101(5) -0.018(4) -0.050(4) 0.022(4)
C17b 0.069(4) 0.063(4) 0.112(6) 0.004(3) -0.040(4) -0.005(4)
C18b 0.065(4) 0.047(3) 0.066(4) -0.005(3) -0.019(3) -0.008(3)
C19b 0.049(3) 0.035(3) 0.033(2) -0.013(2) 0.001(2) -0.005(2)
C20b 0.045(3) 0.036(3) 0.040(3) -0.010(2) -0.004(2) -0.008(2)
C21b 0.052(3) 0.040(3) 0.047(3) -0.010(2) -0.012(2) -0.001(2)
C22b 0.048(3) 0.041(3) 0.052(3) -0.012(2) -0.004(2) -0.010(2)
C23b 0.067(4) 0.056(3) 0.064(4) -0.024(3) -0.003(3) -0.005(3)
C24b 0.081(5) 0.065(4) 0.089(5) -0.041(3) 0.000(4) -0.013(4)
C25b 0.113(6) 0.103(6) 0.095(6) -0.072(5) 0.001(5) -0.032(5)
C26b 0.138(7) 0.121(6) 0.076(5) -0.088(6) 0.008(5) -0.038(4)
C27b 0.069(4) 0.066(4) 0.062(4) -0.037(3) 0.007(3) -0.019(3)
C28b 0.080(4) 0.065(4) 0.053(3) -0.037(3) 0.006(3) -0.020(3)
C29b 0.036(3) 0.043(3) 0.045(3) -0.004(2) -0.008(2) -0.014(2)
C30b 0.062(4) 0.043(3) 0.069(4) -0.001(3) -0.009(3) -0.016(3)
C31b 0.065(4) 0.061(4) 0.096(5) 0.004(3) -0.013(4) -0.045(4)
C32b 0.036(3) 0.098(5) 0.071(4) -0.004(3) -0.007(3) -0.047(4)
C33b 0.044(3) 0.084(4) 0.051(3) -0.018(3) -0.003(3) -0.024(3)
C34b 0.044(3) 0.049(3) 0.046(3) -0.017(2) -0.008(2) -0.011(2)
C35b 0.041(3) 0.061(3) 0.042(3) -0.010(2) -0.007(2) -0.017(2)
C36b 0.079(4) 0.085(5) 0.085(5) -0.040(4) -0.015(4) -0.030(4)
C37b 0.093(6) 0.179(9) 0.116(7) -0.075(6) -0.014(5) -0.067(6)
C38b 0.050(5) 0.270(10) 0.099(7) -0.017(7) -0.019(4) -0.088(8)
C39b 0.067(5) 0.177(9) 0.083(5) 0.038(5) -0.033(4) -0.054(6)
C40b 0.059(4) 0.095(5) 0.059(4) 0.015(3) -0.019(3) -0.023(3)
C41b 0.074(4) 0.039(3) 0.043(3) -0.025(3) -0.019(3) -0.003(2)
C42b 0.107(5) 0.065(4) 0.044(3) -0.047(4) -0.004(3) -0.006(3)
C43b 0.188(9) 0.097(6) 0.045(4) -0.097(6) -0.006(5) 0.002(4)
C44b 0.250(10) 0.077(5) 0.063(5) -0.081(7) -0.070(7) 0.019(4)
C45b 0.174(8) 0.062(4) 0.096(6) -0.027(5) -0.095(6) 0.014(4)
C46b 0.086(4) 0.053(3) 0.069(4) -0.012(3) -0.042(3) -0.001(3)

loop_
_atom_type_symbol
_atom_type_description
_atom_type_scat_dispersion_real
_atom_type_scat_dispersion_imag
_atom_type_scat_source
C C 0.0033 0.0016 'International Tables Vol C Tables 4.2.6.8 and 6.1.1.4'
H H 0.0000 0.0000 'International Tables Vol C Tables 4.2.6.8 and 6.1.1.4'
O O 0.0106 0.0060 'International Tables Vol C Tables 4.2.6.8 and 6.1.1.4'
As As 0.0499 2.0058 'International Tables Vol C Tables 4.2.6.8 and 6.1.1.4'
Sn Sn -0.6537 1.4246 'International Tables Vol C Tables 4.2.6.8 and 6.1.1.4'

loop_
_geom_angle_atom_site_label_1
_geom_angle_atom_site_label_2
_geom_angle_atom_site_label_3
_geom_angle
_geom_angle_publ_flag
C1a Sn1a C7a 119.80(10) yes
C1a Sn1a C13a 113.50(10) yes
C1a Sn1a O1a 94.60(10) yes
C1a Sn1a O2b 84.50(10) yes
C7a Sn1a C13a 123.50(10) yes
C7a Sn1a O1a 88.10(10) yes
C7a Sn1a O2b 82.60(10) yes
C13a Sn1a O2b 85.20(10) yes
C13a Sn1a O1a 105.40(10) yes
O1a Sn1a O2b 168.60(10) yes
C19a O1a Sn1a 125.1(3) no
C28a O3a C27a 122.9(4) no
C2a C1a C6a 120.0 no
C2a C1a Sn1a 120.8(2) no
C6a C1a Sn1a 119.0(2) no
C1a C2a C3a 120.0 no
C2a C3a C4a 120.0 no
C3a C4a C5a 120.0 no
C4a C5a C6a 120.0 no
C5a C6a C1a 120.0 no
C8a C7a C12a 120.0 no
C8a C7a Sn1a 118.7(2) no
C12a C7a Sn1a 121.2(2) no
C7a C8a C9a 120.0 no
C8a C9a C10a 120.0 no
C11a C10a C9a 120.0 no
C10a C11a C12a 120.0 no
C11a C12a C7a 120.0 no
C14a C13a C18a 120.0 no
C14a C13a Sn1a 122.0(2) no
C18a C13a Sn1a 118.0(2) no
C13a C14a C15a 120.0 no
C16a C15a C14a 120.0 no
C15a C16a C17a 120.0 no
C16a C17a C18a 120.0 no
C17a C18a C13a 120.0 no
O2a C19a O1a 125.4(5) no
O2a C19a C20a 120.6(5) no
O1a C19a C20a 113.6(4) no
C21a C20a C28a 119.8(4) no
C21a C20a C19a 121.5(4) no
C28a C20a C19a 118.5(4) no
C20a C21a C22a 122.7(4) no
C27a C22a C23a 118.3(4) no
C27a C22a C21a 117.6(4) no
C23a C22a C21a 124.1(5) no
C24a C23a C22a 120.2(5) no
C23a C24a C25a 120.1(5) no
C26a C25a C24a 121.2(5) no
C25a C26a C27a 117.8(5) no
C22a C27a C26a 122.4(5) no
C22a C27a O3a 120.3(4) no
C26a C27a O3a 117.3(4) no
O4a C28a O3a 116.3(4) no
O4a C28a C20a 127.0(4) no
O3a C28a C20a 116.7(4) no
C1b Sn1b C7b 124.40(10) yes
C1b Sn1b C13b 117.60(10) yes
C1b Sn1b O1b 94.00(10) yes
C1b Sn1b O5b 87.30(10) yes
C7b Sn1b C13b 117.90(10) yes
C7b Sn1b O1b 94.40(10) yes
C7b Sn1b O5b 88.70(10) yes
C13b Sn1b O1b 83.90(10) yes
C13b Sn1b O5b 91.30(10) yes
O1b Sn1b O5b 175.10(10) yes
C29b As1b C41b 109.6(2) yes
C29b As1b C35b 104.7(2) yes
C29b As1b O5b 111.0(2) yes
C35b As1b C41b 106.8(2) yes
C35b As1b O5b 108.7(2) yes
C41b As1b O5b 115.4(2) yes
C19b O1b Sn1b 123.8(3) no
C19b O2b Sn1a 139.8(3) no
C28b O3b C27b 121.6(4) no
As1b O5b Sn1b 159.4(2) yes
C2b C1b C6b 120.0 no
C2b C1b Sn1b 120.6(2) no
C6b C1b Sn1b 119.1(2) no
C3b C2b C1b 120.0 no
C2b C3b C4b 120.0 no
C3b C4b C5b 120.0 no
C6b C5b C4b 120.0 no
C5b C6b C1b 120.0 no
C8b C7b C12b 120.0 no
C8b C7b Sn1b 121.2(2) no
C12b C7b Sn1b 118.8(2) no
C9b C8b C7b 120.0 no
C8b C9b C10b 120.0 no
C9b C10b C11b 120.0 no
C12b C11b C10b 120.0 no
C11b C12b C7b 120.0 no
C14b C13b C18b 120.0 no
C14b C13b Sn1b 118.6(2) no
C18b C13b Sn1b 121.4(2) no
C15b C14b C13b 120.0 no
C16b C15b C14b 120.0 no
C15b C16b C17b 120.0 no
C16b C17b C18b 120.0 no
C17b C18b C13b 120.0 no
O2b C19b O1b 124.7(4) no
O2b C19b C20b 121.7(4) no
O1b C19b C20b 113.5(4) no
C21b C20b C28b 120.3(4) no
C21b C20b C19b 122.2(4) no
C28b C20b C19b 117.4(4) no
C20b C21b C22b 121.7(5) no
C27b C22b C23b 117.7(5) no
C27b C22b C21b 117.6(5) no
C23b C22b C21b 124.6(5) no
C24b C23b C22b 120.8(6) no
C25b C24b C23b 120.0(6) no
C24b C25b C26b 120.8(6) no
C25b C26b C27b 118.3(6) no
C22b C27b O3b 121.4(5) no
C22b C27b C26b 122.4(5) no
O3b C27b C26b 116.2(5) no
O4b C28b O3b 115.9(5) no
O4b C28b C20b 126.8(5) no
O3b C28b C20b 117.3(5) no
C30b C29b C34b 120.0 no
C30b C29b As1b 121.2(2) no
C34b C29b As1b 118.1(2) no
C29b C30b C31b 120.0 no
C30b C31b C32b 120.0 no
C31b C32b C33b 120.0 no
C34b C33b C32b 120.0 no
C33b C34b C29b 120.0 no
C36b C35b C40b 120.0 no
C36b C35b As1b 120.9(2) no
C40b C35b As1b 118.9(2) no
C35b C36b C37b 120.0 no
C38b C37b C36b 120.0 no
C37b C38b C39b 120.0 no
C38b C39b C40b 120.0 no
C39b C40b C35b 120.0 no
C42b C41b C46b 120.0 no
C42b C41b As1b 118.8(2) no
C46b C41b As1b 121.2(2) no
C43b C42b C41b 120.0 no
C42b C43b C44b 120.0 no
C43b C44b C45b 120.0 no
C46b C45b C44b 120.0 no
C45b C46b C41b 120.0 no

loop_
_geom_bond_atom_site_label_1
_geom_bond_atom_site_label_2
_geom_bond_site_symmetry_2
_geom_bond_distance
_geom_bond_publ_flag
Sn1a C1a . 2.132(2) yes
Sn1a C7a . 2.136(2) yes
Sn1a C13a . 2.126(3) yes
Sn1a O1a . 2.123(3) yes
Sn1a O2b . 2.479(3) yes
O1a C19a . 1.261(5) no
O2a C19a . 1.214(6) no
O3a C28a . 1.378(5) no
O3a C27a . 1.384(5) no
O4a C28a . 1.196(5) no
C1a C2a . 1.3900 no
C1a C6a . 1.3900 no
C2a C3a . 1.3900 no
C3a C4a . 1.3900 no
C4a C5a . 1.3900 no
C5a C6a . 1.3900 no
C7a C8a . 1.3900 no
C7a C12a . 1.3900 no
C8a C9a . 1.3900 no
C9a C10a . 1.3900 no
C10a C11a . 1.3900 no
C11a C12a . 1.3900 no
C13a C14a . 1.3900 no
C13a C18a . 1.3900 no
C14a C15a . 1.3900 no
C15a C16a . 1.3900 no
C16a C17a . 1.3900 no
C17a C18a . 1.3900 no
C19a C20a . 1.508(6) no
C20a C21a . 1.327(6) no
C20a C28a . 1.457(6) no
C21a C22a . 1.431(6) no
C22a C27a . 1.376(6) no
C22a C23a . 1.390(7) no
C23a C24a . 1.367(7) no
C24a C25a . 1.378(8) no
C25a C26a . 1.373(7) no
C26a C27a . 1.380(6) no
Sn1b C1b . 2.130(2) yes
Sn1b C7b . 2.138(3) yes
Sn1b C13b . 2.141(2) yes
Sn1b O1b . 2.170(3) yes
Sn1b O5b . 2.260(3) yes
As1b O5b . 1.647(3) yes
As1b C29b . 1.903(2) yes
As1b C35b . 1.889(3) yes
As1b C41b . 1.893(3) yes
O1b C19b . 1.267(5) no
O2b C19b . 1.231(5) no
O3b C28b . 1.377(6) no
O3b C27b . 1.383(6) no
O4b C28b . 1.206(6) no
C1b C2b . 1.3900 no
C1b C6b . 1.3900 no
C2b C3b . 1.3900 no
C3b C4b . 1.3900 no
C4b C5b . 1.3900 no
C5b C6b . 1.3900 no
C7b C8b . 1.3900 no
C7b C12b . 1.3900 no
C8b C9b . 1.3900 no
C9b C10b . 1.3900 no
C10b C11b . 1.3900 no
C11b C12b . 1.3900 no
C13b C14b . 1.3900 no
C13b C18b . 1.3900 no
C14b C15b . 1.3900 no
C15b C16b . 1.3900 no
C16b C17b . 1.3900 no
C17b C18b . 1.3900 no
C19b C20b . 1.508(6) no
C20b C21b . 1.334(6) no
C20b C28b . 1.449(7) no
C21b C22b . 1.431(6) no
C22b C27b . 1.370(7) no
C22b C23b . 1.394(7) no
C23b C24b . 1.375(7) no
C24b C25b . 1.369(9) no
C25b C26b . 1.377(9) no
C26b C27b . 1.387(8) no
C29b C30b . 1.3900 no
C29b C34b . 1.3900 no
C30b C31b . 1.3900 no
C31b C32b . 1.3900 no
C32b C33b . 1.3900 no
C33b C34b . 1.3900 no
C35b C36b . 1.3900 no
C35b C40b . 1.3900 no
C36b C37b . 1.3900 no
C37b C38b . 1.3900 no
C38b C39b . 1.3900 no
C39b C40b . 1.3900 no
C41b C42b . 1.3900 no
C41b C46b . 1.3900 no
C42b C43b . 1.3900 no
C43b C44b . 1.3900 no
C44b C45b . 1.3900 no
C45b C46b . 1.3900 no
